data_1503036
loop_
_publ_author_name
'Chattopadhyay, Kalicharan'
'Jana, Ranjan'
'Day, Victor W.'
'Douglas, Justin T.'
'Tunge, Jon A.'

_publ_section_title
;
 Mechanistic origin of the stereodivergence in decarboxylative allylation.
;
_journal_issue 13
_journal_name_full 'Organic letters'
_journal_page_first 3042
_journal_page_last 3045
_journal_paper_doi 10.1021/ol101042x
_journal_volume 12
_journal_year 2010
_chemical_formula_sum 'C22 H23 N O7'
_chemical_formula_weight 413.41
_chemical_name_systematic
; 
 ? 
;
_space_group_IT_number 14
_symmetry_cell_setting monoclinic
_symmetry_space_group_name_Hall '-P 2ybc'
_symmetry_space_group_name_H-M 'P 1 21/c 1'
_atom_sites_solution_hydrogens geom
_atom_sites_solution_primary direct
_atom_sites_solution_secondary difmap
_audit_creation_method SHELXL-97
_cell_angle_alpha 90.00
_cell_angle_beta 95.335(3)
_cell_angle_gamma 90.00
_cell_formula_units_Z 4
_cell_length_a 11.5178(17)
_cell_length_b 9.2600(14)
_cell_length_c 18.695(3)
_cell_measurement_reflns_used 4302
_cell_measurement_temperature 100(2)
_cell_measurement_theta_max 28.42
_cell_measurement_theta_min 2.46
_cell_volume 1985.3(5)
_computing_cell_refinement 'Bruker SAINT'
_computing_data_collection 'Bruker SMART'
_computing_data_reduction 'Bruker SAINT'
_computing_molecular_graphics 'Bruker SHELXTL'
_computing_publication_material 'Bruker SHELXTL'
_computing_structure_refinement 'Bruker SHELXTL'
_computing_structure_solution 'Bruker SHELXTL'
_diffrn_ambient_temperature 100(2)
_diffrn_measured_fraction_theta_full 0.938
_diffrn_measured_fraction_theta_max 0.938
_diffrn_measurement_device_type 'Bruker SMART APEX CCD area detector'
_diffrn_measurement_method 'phi and omega scans'
_diffrn_radiation_monochromator graphite
_diffrn_radiation_source 'fine-focus sealed tube'
_diffrn_radiation_type MoK\a
_diffrn_radiation_wavelength 0.71073
_diffrn_reflns_av_R_equivalents 0.0587
_diffrn_reflns_av_sigmaI/netI 0.0524
_diffrn_reflns_limit_h_max 15
_diffrn_reflns_limit_h_min -15
_diffrn_reflns_limit_k_max 12
_diffrn_reflns_limit_k_min -12
_diffrn_reflns_limit_l_max 25
_diffrn_reflns_limit_l_min -25
_diffrn_reflns_number 18019
_diffrn_reflns_theta_full 29.20
_diffrn_reflns_theta_max 29.20
_diffrn_reflns_theta_min 2.19
_diffrn_standards_decay_% 0.00
_exptl_absorpt_coefficient_mu 0.104
_exptl_absorpt_correction_T_max 1.000
_exptl_absorpt_correction_T_min 0.903
_exptl_absorpt_correction_type multi-scan
_exptl_crystal_colour Colorless
_exptl_crystal_density_diffrn 1.383
_exptl_crystal_density_method 'not measured'
_exptl_crystal_description 'Rectangular parallelepiped'
_exptl_crystal_F_000 872
_exptl_crystal_size_max 0.30
_exptl_crystal_size_mid 0.18
_exptl_crystal_size_min 0.14
_refine_diff_density_max 0.401
_refine_diff_density_min -0.245
_refine_diff_density_rms 0.058
_refine_ls_extinction_method none
_refine_ls_goodness_of_fit_ref 1.088
_refine_ls_hydrogen_treatment refall
_refine_ls_matrix_type full
_refine_ls_number_parameters 363
_refine_ls_number_reflns 5048
_refine_ls_number_restraints 0
_refine_ls_restrained_S_all 1.088
_refine_ls_R_factor_all 0.0725
_refine_ls_R_factor_gt 0.0569
_refine_ls_shift/su_max 0.000
_refine_ls_shift/su_mean 0.000
_refine_ls_structure_factor_coef Fsqd
_refine_ls_weighting_details 'calc w=1/[\s^2^(Fo^2^)+(0.0688P)^2^+0.0000P] where P=(Fo^2^+2Fc^2^)/3'
_refine_ls_weighting_scheme calc
_refine_ls_wR_factor_gt 0.1290
_refine_ls_wR_factor_ref 0.1379
_reflns_number_gt 4145
_reflns_number_total 5048
_reflns_threshold_expression >2sigma(I)
_cod_data_source_file ol101042x_si_001.cif
_cod_data_source_block k11h
_cod_depositor_comments
;
The following automatic conversions were performed:

'_symmetry_cell_setting' value 'Monoclinic' changed to 'monoclinic'
according to /home/saulius/struct/CIF-dictionaries/cif_core.dic
dictionary named 'cif_core.dic' version 2.4.2 from 2011-04-26.

Automatic conversion script
Id: cif_fix_values 1715 2011-07-08 13:25:40Z adriana 
;
_cod_original_sg_symbol_H-M P2(1)/c
_cod_database_code 1503036

loop_
_symmetry_equiv_pos_as_xyz
'x, y, z'
'-x, y+1/2, -z+1/2'
'-x, -y, -z'
'x, -y-1/2, z-1/2'

loop_
_atom_site_label
_atom_site_type_symbol
_atom_site_fract_x
_atom_site_fract_y
_atom_site_fract_z
_atom_site_U_iso_or_equiv
_atom_site_adp_type
_atom_site_occupancy
_atom_site_symmetry_multiplicity
_atom_site_calc_flag
O1 O 0.06354(9) 0.38551(13) 0.19283(6) 0.0220(3) Uani 1 1 d
O2 O 0.02935(10) 0.51787(13) 0.28577(6) 0.0236(3) Uani 1 1 d
O3 O 0.44573(9) 0.20203(12) 0.16100(6) 0.0200(3) Uani 1 1 d
O4 O 0.36253(10) 0.09686(12) 0.02744(6) 0.0228(3) Uani 1 1 d
O5 O 0.13545(10) 0.12999(13) -0.02093(6) 0.0232(3) Uani 1 1 d
O6 O 0.17074(12) -0.10986(18) 0.48937(8) 0.0481(4) Uani 1 1 d
O7 O 0.34822(11) -0.06571(15) 0.52846(7) 0.0325(3) Uani 1 1 d
N N 0.26308(12) -0.04782(16) 0.48525(8) 0.0237(3) Uani 1 1 d
C1 C 0.10249(14) 0.46829(17) 0.25117(8) 0.0188(3) Uani 1 1 d
C2 C 0.23239(14) 0.49489(17) 0.26496(8) 0.0188(3) Uani 1 1 d
C3 C 0.29947(14) 0.35215(17) 0.25307(8) 0.0176(3) Uani 1 1 d
H3 H 0.3836(15) 0.3792(18) 0.2541(9) 0.018(4) Uiso 1 1 d
C4 C 0.25696(13) 0.29193(17) 0.18020(8) 0.0172(3) Uani 1 1 d
C5 C 0.32944(13) 0.21834(17) 0.13669(9) 0.0184(3) Uani 1 1 d
C6 C 0.28733(14) 0.16443(17) 0.06984(9) 0.0190(3) Uani 1 1 d
C7 C 0.16988(14) 0.18582(17) 0.04516(8) 0.0195(3) Uani 1 1 d
C8 C 0.09676(14) 0.26138(18) 0.08670(9) 0.0200(3) Uani 1 1 d
H8 H 0.0176(16) 0.2780(19) 0.0704(10) 0.022(5) Uiso 1 1 d
C9 C 0.14269(14) 0.31181(17) 0.15328(8) 0.0185(3) Uani 1 1 d
C10 C 0.26794(16) 0.60766(19) 0.20917(9) 0.0232(4) Uani 1 1 d
H10A H 0.3532(17) 0.6217(19) 0.2196(10) 0.025(5) Uiso 1 1 d
H10B H 0.2559(15) 0.5633(19) 0.1620(10) 0.020(5) Uiso 1 1 d
C11 C 0.20246(17) 0.74725(19) 0.20805(10) 0.0274(4) Uani 1 1 d
H11 H 0.114(2) 0.739(2) 0.2040(12) 0.041(6) Uiso 1 1 d
C12 C 0.2497(2) 0.8756(2) 0.20815(10) 0.0338(5) Uani 1 1 d
H12A H 0.2014(19) 0.965(2) 0.2056(11) 0.040(6) Uiso 1 1 d
H12B H 0.340(2) 0.888(2) 0.2099(11) 0.037(6) Uiso 1 1 d
C13 C 0.25977(16) 0.55205(19) 0.34116(9) 0.0215(4) Uani 1 1 d
H13A H 0.3433(16) 0.5607(19) 0.3491(10) 0.021(5) Uiso 1 1 d
H13B H 0.2237(16) 0.646(2) 0.3477(10) 0.024(5) Uiso 1 1 d
H13C H 0.2309(15) 0.4865(19) 0.3779(10) 0.020(5) Uiso 1 1 d
C14 C 0.28983(13) 0.24342(16) 0.31312(9) 0.0177(3) Uani 1 1 d
C15 C 0.38196(14) 0.22608(18) 0.36614(9) 0.0206(3) Uani 1 1 d
H15 H 0.4535(17) 0.279(2) 0.3635(11) 0.029(5) Uiso 1 1 d
C16 C 0.37417(14) 0.13155(18) 0.42280(9) 0.0209(3) Uani 1 1 d
H16 H 0.4386(16) 0.124(2) 0.4594(10) 0.025(5) Uiso 1 1 d
C17 C 0.27279(14) 0.05338(17) 0.42528(8) 0.0190(3) Uani 1 1 d
C18 C 0.17991(14) 0.06525(18) 0.37317(9) 0.0217(4) Uani 1 1 d
H18 H 0.1131(17) 0.008(2) 0.3764(10) 0.026(5) Uiso 1 1 d
C19 C 0.18951(14) 0.16072(18) 0.31711(9) 0.0206(3) Uani 1 1 d
H19 H 0.1238(16) 0.1712(19) 0.2833(10) 0.021(5) Uiso 1 1 d
C20 C 0.51509(15) 0.3145(2) 0.13312(10) 0.0244(4) Uani 1 1 d
H20A H 0.5967(18) 0.307(2) 0.1569(11) 0.030(5) Uiso 1 1 d
H20B H 0.4820(16) 0.409(2) 0.1433(10) 0.024(5) Uiso 1 1 d
H20C H 0.5213(18) 0.298(2) 0.0814(12) 0.037(6) Uiso 1 1 d
C21 C 0.35487(18) -0.0576(2) 0.02929(11) 0.0270(4) Uani 1 1 d
H21A H 0.2785(18) -0.090(2) 0.0105(10) 0.032(5) Uiso 1 1 d
H21B H 0.4169(19) -0.092(2) 0.0035(11) 0.037(6) Uiso 1 1 d
H21C H 0.3671(17) -0.095(2) 0.0784(12) 0.036(6) Uiso 1 1 d
C22 C 0.01796(16) 0.1597(2) -0.04984(10) 0.0252(4) Uani 1 1 d
H22A H -0.0363(16) 0.124(2) -0.0191(10) 0.023(5) Uiso 1 1 d
H22B H 0.0046(16) 0.269(2) -0.0585(10) 0.026(5) Uiso 1 1 d
H22C H 0.0095(17) 0.107(2) -0.0928(11) 0.032(5) Uiso 1 1 d

loop_
_atom_site_aniso_label
_atom_site_aniso_U_11
_atom_site_aniso_U_22
_atom_site_aniso_U_33
_atom_site_aniso_U_23
_atom_site_aniso_U_13
_atom_site_aniso_U_12
O1 0.0172(6) 0.0299(7) 0.0188(6) -0.0050(5) 0.0011(4) 0.0044(5)
O2 0.0225(6) 0.0289(7) 0.0196(6) -0.0011(5) 0.0033(5) 0.0057(5)
O3 0.0158(6) 0.0219(6) 0.0222(6) 0.0032(5) 0.0013(4) 0.0022(4)
O4 0.0237(6) 0.0224(6) 0.0234(6) -0.0021(5) 0.0083(5) 0.0020(5)
O5 0.0223(6) 0.0307(7) 0.0162(6) -0.0044(5) -0.0004(5) 0.0025(5)
O6 0.0328(8) 0.0634(11) 0.0457(9) 0.0303(8) -0.0095(7) -0.0207(7)
O7 0.0272(7) 0.0433(8) 0.0253(7) 0.0119(6) -0.0060(5) 0.0001(6)
N 0.0226(7) 0.0258(8) 0.0222(7) 0.0035(6) -0.0015(6) -0.0011(6)
C1 0.0212(8) 0.0200(8) 0.0149(7) 0.0029(6) 0.0006(6) 0.0034(6)
C2 0.0202(8) 0.0189(8) 0.0172(8) 0.0010(6) 0.0004(6) 0.0016(6)
C3 0.0154(8) 0.0197(8) 0.0174(8) -0.0005(6) -0.0002(6) -0.0001(6)
C4 0.0180(8) 0.0175(8) 0.0161(8) 0.0010(6) 0.0016(6) 0.0001(6)
C5 0.0165(8) 0.0182(8) 0.0205(8) 0.0047(6) 0.0020(6) 0.0007(6)
C6 0.0204(8) 0.0175(8) 0.0201(8) 0.0010(6) 0.0063(6) 0.0013(6)
C7 0.0232(8) 0.0204(8) 0.0148(7) 0.0003(6) 0.0016(6) -0.0009(6)
C8 0.0172(8) 0.0245(9) 0.0176(8) 0.0010(6) -0.0015(6) 0.0014(6)
C9 0.0190(8) 0.0204(8) 0.0165(8) -0.0005(6) 0.0037(6) 0.0031(6)
C10 0.0270(9) 0.0222(9) 0.0211(9) 0.0020(7) 0.0062(7) 0.0016(7)
C11 0.0330(10) 0.0254(9) 0.0244(9) 0.0043(7) 0.0055(8) 0.0050(7)
C12 0.0494(13) 0.0264(10) 0.0269(10) 0.0009(8) 0.0096(9) 0.0021(9)
C13 0.0235(9) 0.0218(9) 0.0191(8) -0.0031(7) 0.0020(7) -0.0015(7)
C14 0.0185(8) 0.0167(8) 0.0178(8) -0.0037(6) 0.0011(6) 0.0012(6)
C15 0.0165(8) 0.0232(8) 0.0217(8) 0.0002(6) -0.0012(6) -0.0023(6)
C16 0.0188(8) 0.0244(9) 0.0186(8) -0.0012(6) -0.0022(6) -0.0003(6)
C17 0.0194(8) 0.0195(8) 0.0180(8) 0.0007(6) 0.0007(6) 0.0013(6)
C18 0.0178(8) 0.0227(9) 0.0239(9) 0.0002(7) -0.0013(6) -0.0042(6)
C19 0.0182(8) 0.0228(8) 0.0195(8) -0.0002(6) -0.0043(6) -0.0008(6)
C20 0.0199(9) 0.0245(9) 0.0292(10) 0.0021(7) 0.0045(7) -0.0003(7)
C21 0.0302(10) 0.0240(9) 0.0271(10) -0.0003(7) 0.0043(8) 0.0070(7)
C22 0.0246(9) 0.0328(10) 0.0176(8) -0.0031(7) -0.0011(7) 0.0019(7)

loop_
_atom_type_symbol
_atom_type_description
_atom_type_scat_dispersion_real
_atom_type_scat_dispersion_imag
_atom_type_scat_source
C C 0.0033 0.0016 'International Tables Vol C Tables 4.2.6.8 and 6.1.1.4'
H H 0.0000 0.0000 'International Tables Vol C Tables 4.2.6.8 and 6.1.1.4'
N N 0.0061 0.0033 'International Tables Vol C Tables 4.2.6.8 and 6.1.1.4'
O O 0.0106 0.0060 'International Tables Vol C Tables 4.2.6.8 and 6.1.1.4'

loop_
_geom_angle_atom_site_label_1
_geom_angle_atom_site_label_2
_geom_angle_atom_site_label_3
_geom_angle
C1 O1 C9 120.63(12)
C5 O3 C20 110.81(12)
C6 O4 C21 113.32(13)
C7 O5 C22 116.93(13)
O6 N O7 123.10(15)
O6 N C17 118.47(14)
O7 N C17 118.42(14)
O2 C1 O1 116.59(14)
O2 C1 C2 125.30(15)
O1 C1 C2 118.06(13)
C1 C2 C13 109.31(13)
C1 C2 C3 109.45(13)
C13 C2 C3 111.45(13)
C1 C2 C10 108.18(13)
C13 C2 C10 110.40(14)
C3 C2 C10 107.98(13)
C4 C3 C14 112.44(13)
C4 C3 C2 108.57(12)
C14 C3 C2 112.68(13)
C4 C3 H3 110.0(10)
C14 C3 H3 106.8(10)
C2 C3 H3 106.1(10)
C9 C4 C5 117.07(14)
C9 C4 C3 119.93(14)
C5 C4 C3 122.98(14)
O3 C5 C6 120.17(14)
O3 C5 C4 118.39(14)
C6 C5 C4 121.43(14)
O4 C6 C5 119.66(14)
O4 C6 C7 120.92(14)
C5 C6 C7 119.35(14)
O5 C7 C8 123.92(14)
O5 C7 C6 115.78(14)
C8 C7 C6 120.30(15)
C7 C8 C9 118.13(15)
C7 C8 H8 121.2(11)
C9 C8 H8 120.6(11)
C4 C9 C8 123.70(15)
C4 C9 O1 121.20(14)
C8 C9 O1 115.10(14)
C11 C10 C2 115.17(14)
C11 C10 H10A 112.2(11)
C2 C10 H10A 105.9(11)
C11 C10 H10B 108.9(11)
C2 C10 H10B 107.5(11)
H10A C10 H10B 106.8(15)
C12 C11 C10 125.22(19)
C12 C11 H11 118.8(12)
C10 C11 H11 115.9(12)
C11 C12 H12A 121.7(12)
C11 C12 H12B 120.9(11)
H12A C12 H12B 117.3(17)
C2 C13 H13A 106.8(11)
C2 C13 H13B 111.9(11)
H13A C13 H13B 109.7(15)
C2 C13 H13C 112.3(10)
H13A C13 H13C 109.7(15)
H13B C13 H13C 106.5(15)
C15 C14 C19 118.63(15)
C15 C14 C3 119.94(14)
C19 C14 C3 121.43(14)
C16 C15 C14 121.24(15)
C16 C15 H15 118.4(12)
C14 C15 H15 120.3(12)
C17 C16 C15 118.27(15)
C17 C16 H16 122.6(11)
C15 C16 H16 119.1(11)
C16 C17 C18 122.47(15)
C16 C17 N 118.96(14)
C18 C17 N 118.57(14)
C17 C18 C19 118.26(15)
C17 C18 H18 119.6(12)
C19 C18 H18 122.1(12)
C18 C19 C14 121.11(15)
C18 C19 H19 117.2(11)
C14 C19 H19 121.6(11)
O3 C20 H20A 108.4(11)
O3 C20 H20B 109.6(11)
H20A C20 H20B 110.1(16)
O3 C20 H20C 109.5(12)
H20A C20 H20C 105.9(16)
H20B C20 H20C 113.2(16)
O4 C21 H21A 111.0(12)
O4 C21 H21B 105.7(13)
H21A C21 H21B 114.5(18)
O4 C21 H21C 112.0(12)
H21A C21 H21C 106.0(17)
H21B C21 H21C 107.8(17)
O5 C22 H22A 110.9(11)
O5 C22 H22B 111.6(11)
H22A C22 H22B 109.7(16)
O5 C22 H22C 104.0(12)
H22A C22 H22C 108.4(16)
H22B C22 H22C 112.1(16)

loop_
_geom_bond_atom_site_label_1
_geom_bond_atom_site_label_2
_geom_bond_distance
O1 C1 1.3739(19)
O1 C9 1.4032(18)
O2 C1 1.2001(19)
O3 C5 1.3821(18)
O3 C20 1.440(2)
O4 C6 1.3776(18)
O4 C21 1.434(2)
O5 C7 1.3638(19)
O5 C22 1.436(2)
O6 N 1.2176(19)
O7 N 1.2224(18)
N C17 1.473(2)
C1 C2 1.515(2)
C2 C13 1.525(2)
C2 C3 1.557(2)
C2 C10 1.557(2)
C3 C4 1.511(2)
C3 C14 1.520(2)
C3 H3 0.999(18)
C4 C9 1.377(2)
C4 C5 1.396(2)
C5 C6 1.391(2)
C6 C7 1.402(2)
C7 C8 1.387(2)
C8 C9 1.387(2)
C8 H8 0.947(18)
C10 C11 1.496(2)
C10 H10A 0.992(19)
C10 H10B 0.972(18)
C11 C12 1.307(3)
C11 H11 1.02(2)
C12 H12A 1.00(2)
C12 H12B 1.04(2)
C13 H13A 0.963(18)
C13 H13B 0.98(2)
C13 H13C 0.997(19)
C14 C15 1.392(2)
C14 C19 1.394(2)
C15 C16 1.383(2)
C15 H15 0.962(19)
C16 C17 1.378(2)
C16 H16 0.964(19)
C17 C18 1.383(2)
C18 C19 1.383(2)
C18 H18 0.941(19)
C19 H19 0.945(18)
C20 H20A 1.00(2)
C20 H20B 0.977(19)
C20 H20C 0.99(2)
C21 H21A 0.96(2)
C21 H21B 0.95(2)
C21 H21C 0.98(2)
C22 H22A 0.947(19)
C22 H22B 1.030(19)
C22 H22C 0.94(2)

loop_
_geom_torsion_atom_site_label_1
_geom_torsion_atom_site_label_2
_geom_torsion_atom_site_label_3
_geom_torsion_atom_site_label_4
_geom_torsion
C9 O1 C1 O2 -173.87(14)
C9 O1 C1 C2 8.6(2)
O2 C1 C2 C13 17.9(2)
O1 C1 C2 C13 -164.80(14)
O2 C1 C2 C3 140.24(16)
O1 C1 C2 C3 -42.47(18)
O2 C1 C2 C10 -102.33(18)
O1 C1 C2 C10 74.95(17)
C1 C2 C3 C4 51.88(17)
C13 C2 C3 C4 172.91(13)
C10 C2 C3 C4 -65.68(16)
C1 C2 C3 C14 -73.34(16)
C13 C2 C3 C14 47.69(18)
C10 C2 C3 C14 169.10(13)
C14 C3 C4 C9 92.52(17)
C2 C3 C4 C9 -32.9(2)
C14 C3 C4 C5 -89.11(18)
C2 C3 C4 C5 145.52(15)
C20 O3 C5 C6 83.93(18)
C20 O3 C5 C4 -94.95(17)
C9 C4 C5 O3 177.34(13)
C3 C4 C5 O3 -1.1(2)
C9 C4 C5 C6 -1.5(2)
C3 C4 C5 C6 -179.94(14)
C21 O4 C6 C5 101.39(17)
C21 O4 C6 C7 -81.67(19)
O3 C5 C6 O4 -1.1(2)
C4 C5 C6 O4 177.74(14)
O3 C5 C6 C7 -178.10(14)
C4 C5 C6 C7 0.8(2)
C22 O5 C7 C8 3.7(2)
C22 O5 C7 C6 -175.44(14)
O4 C6 C7 O5 2.9(2)
C5 C6 C7 O5 179.86(14)
O4 C6 C7 C8 -176.25(14)
C5 C6 C7 C8 0.7(2)
O5 C7 C8 C9 179.62(15)
C6 C7 C8 C9 -1.3(2)
C5 C4 C9 C8 0.9(2)
C3 C4 C9 C8 179.39(15)
C5 C4 C9 O1 -179.48(14)
C3 C4 C9 O1 -1.0(2)
C7 C8 C9 C4 0.5(2)
C7 C8 C9 O1 -179.15(14)
C1 O1 C9 C4 15.3(2)
C1 O1 C9 C8 -165.11(14)
C1 C2 C10 C11 55.80(19)
C13 C2 C10 C11 -63.8(2)
C3 C2 C10 C11 174.16(15)
C2 C10 C11 C12 132.4(2)
C4 C3 C14 C15 135.43(15)
C2 C3 C14 C15 -101.48(17)
C4 C3 C14 C19 -45.4(2)
C2 C3 C14 C19 77.74(19)
C19 C14 C15 C16 -1.5(2)
C3 C14 C15 C16 177.77(15)
C14 C15 C16 C17 0.6(2)
C15 C16 C17 C18 0.6(2)
C15 C16 C17 N 179.98(14)
O6 N C17 C16 175.63(17)
O7 N C17 C16 -4.5(2)
O6 N C17 C18 -5.0(2)
O7 N C17 C18 174.90(15)
C16 C17 C18 C19 -0.8(3)
N C17 C18 C19 179.85(15)
C17 C18 C19 C14 -0.2(3)
C15 C14 C19 C18 1.3(2)
C3 C14 C19 C18 -177.93(15)
